data_4106612
loop_
_publ_author_name
'Adrian B. Chaplin'
'Jennifer C. Green'
'Andrew S. Weller'

_publ_section_title
;
 C-C Activation in the Solid State in an Organometallic \s-Complex
;
_journal_name_full 'Journal of the American Chemical Society'
_journal_page_first 13162
_journal_page_last 13168
_journal_paper_doi 10.1021/ja2047599
_journal_volume 133
_journal_year 2011
_chemical_formula_moiety 'C32 H12 B F24, C23 H37 Ir P, 2(C6 H5 F)'
_chemical_formula_sum 'C67 H59 B F26 Ir P'
_chemical_formula_weight 1592.12
_space_group_IT_number 14
_symmetry_cell_setting monoclinic
_symmetry_space_group_name_Hall '-P 2yn'
_symmetry_space_group_name_H-M 'P 1 21/n 1'
_atom_sites_solution_hydrogens geom
_atom_sites_solution_primary direct
_atom_sites_solution_secondary difmap
_audit_creation_method SHELXL-97
_cell_angle_alpha 90.00
_cell_angle_beta 94.9811(3)
_cell_angle_gamma 90.00
_cell_formula_units_Z 4
_cell_length_a 13.29230(10)
_cell_length_b 27.7709(2)
_cell_length_c 17.61390(10)
_cell_measurement_reflns_used 20617
_cell_measurement_temperature 150(2)
_cell_measurement_theta_max 32.032
_cell_measurement_theta_min 5.097
_cell_volume 6477.42(8)
_computing_cell_refinement 'Denzo/Scalepack (Otwinowski & Minor 1997)'
_computing_data_collection 'Collect (Nonius BV, 1997-2000)'
_computing_data_reduction 'Denzo/Scalepack (Otwinowski & Minor 1997)'
_computing_molecular_graphics 'ORTEP3 (Farrugia, 1997)'
_computing_publication_material 'Bruker SHELXTL'
_computing_structure_refinement 'SHELXL-97 (Sheldrick, 2008)'
_computing_structure_solution 'SIR2004 (Burla et al., 2005)'
_diffrn_ambient_temperature 150(2)
_diffrn_detector_area_resol_mean 9
_diffrn_measured_fraction_theta_full 0.989
_diffrn_measured_fraction_theta_max 0.989
_diffrn_measurement_device '95mm CCD camera on \k-goniostat'
_diffrn_measurement_device_type KappaCCD
_diffrn_measurement_method CCD
_diffrn_orient_matrix_type 'by Nonius Collect from scalepack cell'
_diffrn_orient_matrix_UB_11 0.0595154
_diffrn_orient_matrix_UB_12 -0.0210655
_diffrn_orient_matrix_UB_13 0.0147682
_diffrn_orient_matrix_UB_21 -0.0436188
_diffrn_orient_matrix_UB_22 -0.0214390
_diffrn_orient_matrix_UB_23 0.0288486
_diffrn_orient_matrix_UB_31 -0.0160652
_diffrn_orient_matrix_UB_32 -0.0198307
_diffrn_orient_matrix_UB_33 -0.0468760
_diffrn_radiation_monochromator 'horizonally mounted graphite crystal'
_diffrn_radiation_source 'fine-focus sealed tube'
_diffrn_radiation_type MoK\a
_diffrn_radiation_wavelength 0.71073
_diffrn_reflns_av_R_equivalents 0.0166
_diffrn_reflns_av_sigmaI/netI 0.0259
_diffrn_reflns_limit_h_max 17
_diffrn_reflns_limit_h_min -17
_diffrn_reflns_limit_k_max 36
_diffrn_reflns_limit_k_min -36
_diffrn_reflns_limit_l_max 23
_diffrn_reflns_limit_l_min -23
_diffrn_reflns_number 27403
_diffrn_reflns_theta_full 27.88
_diffrn_reflns_theta_max 27.88
_diffrn_reflns_theta_min 5.12
_exptl_absorpt_coefficient_mu 2.202
_exptl_absorpt_correction_T_max 1.0
_exptl_absorpt_correction_T_min 0.865
_exptl_absorpt_correction_type multi-scan
_exptl_absorpt_process_details 'Denzo/Scalepack (Otwinowski & Minor 1997)'
_exptl_crystal_colour colourless
_exptl_crystal_density_diffrn 1.633
_exptl_crystal_description prismatic
_exptl_crystal_F_000 3168
_exptl_crystal_size_max 0.30
_exptl_crystal_size_mid 0.20
_exptl_crystal_size_min 0.16
_exptl_crystal_thermal_history
;
The sample was placed directly into the cool stream at 150 K.
;
_refine_diff_density_max 0.901
_refine_diff_density_min -0.665
_refine_diff_density_rms 0.071
_refine_ls_extinction_method none
_refine_ls_goodness_of_fit_ref 1.037
_refine_ls_hydrogen_treatment constr
_refine_ls_matrix_type full
_refine_ls_number_parameters 1061
_refine_ls_number_reflns 15288
_refine_ls_number_restraints 718
_refine_ls_restrained_S_all 1.276
_refine_ls_R_factor_all 0.0350
_refine_ls_R_factor_gt 0.0284
_refine_ls_shift/su_max 0.001
_refine_ls_shift/su_mean 0.000
_refine_ls_structure_factor_coef Fsqd
_refine_ls_weighting_details 'calc w=1/[\s^2^(Fo^2^)+(0.0265P)^2^+9.8305P] where P=(Fo^2^+2Fc^2^)/3'
_refine_ls_weighting_scheme calc
_refine_ls_wR_factor_gt 0.0673
_refine_ls_wR_factor_ref 0.0704
_reflns_number_gt 13477
_reflns_number_total 15288
_reflns_threshold_expression >2sigma(I)
_cod_data_source_file ja2047599_si_002_05.cif
_cod_data_source_block 2_150K
_cod_database_code 4106612

loop_
_symmetry_equiv_pos_as_xyz
'x, y, z'
'-x+1/2, y+1/2, -z+1/2'
'-x, -y, -z'
'x-1/2, -y-1/2, z-1/2'

loop_
_atom_site_label
_atom_site_type_symbol
_atom_site_fract_x
_atom_site_fract_y
_atom_site_fract_z
_atom_site_U_iso_or_equiv
_atom_site_adp_type
_atom_site_occupancy
_atom_site_symmetry_multiplicity
_atom_site_calc_flag
_atom_site_refinement_flags
_atom_site_disorder_assembly
_atom_site_disorder_group
Ir1 Ir 0.232807(8) 0.436247(4) 0.303129(6) 0.02274(4) Uani 1 1 d . . .
P1 P 0.37294(6) 0.42112(3) 0.22228(5) 0.02601(16) Uani 1 1 d . . .
C1 C 0.3073(3) 0.43482(16) 0.4190(2) 0.0466(10) Uani 1 1 d . . .
H1 H 0.3576 0.4596 0.4386 0.056 Uiso 1 1 calc R . .
C2 C 0.3243(3) 0.38067(17) 0.4302(2) 0.0486(10) Uani 1 1 d . . .
H2 H 0.3950 0.3698 0.4452 0.058 Uiso 1 1 calc R . .
C3 C 0.2753(3) 0.36299(13) 0.3540(2) 0.0368(8) Uani 1 1 d . . .
H3 H 0.3053 0.3368 0.3242 0.044 Uiso 1 1 calc R . .
C4 C 0.1723(3) 0.36932(15) 0.3549(2) 0.0422(9) Uani 1 1 d . . .
H4 H 0.1217 0.3477 0.3268 0.051 Uiso 1 1 calc R . .
C5 C 0.1569(4) 0.3908(2) 0.4329(2) 0.0576(13) Uani 1 1 d . . .
H5 H 0.0873 0.3892 0.4504 0.069 Uiso 1 1 calc R . .
C6 C 0.2015(3) 0.44068(18) 0.4217(2) 0.0498(11) Uani 1 1 d . . .
H6 H 0.1721 0.4703 0.4434 0.060 Uiso 1 1 calc R . .
C7 C 0.2423(4) 0.3659(2) 0.4829(3) 0.0696(16) Uani 1 1 d . . .
H7A H 0.2334 0.3306 0.4861 0.084 Uiso 1 1 calc R . .
H7B H 0.2533 0.3801 0.5345 0.084 Uiso 1 1 calc R . .
C8 C 0.2286(3) 0.50781(12) 0.2425(2) 0.0376(8) Uani 1 1 d . . .
H8 H 0.2910 0.5263 0.2333 0.045 Uiso 1 1 calc R . .
C9 C 0.1472(3) 0.49510(15) 0.1786(2) 0.0433(9) Uani 1 1 d . . .
H9 H 0.1641 0.5002 0.1249 0.052 Uiso 1 1 calc R . .
C10 C 0.1212(3) 0.44363(14) 0.2021(2) 0.0348(8) Uani 1 1 d . . .
H10 H 0.1051 0.4171 0.1647 0.042 Uiso 1 1 calc R . .
C11 C 0.0724(2) 0.44924(14) 0.2697(2) 0.0374(8) Uani 1 1 d . . .
H11 H 0.0185 0.4266 0.2838 0.045 Uiso 1 1 calc R . .
C12 C 0.0678(3) 0.50330(15) 0.2857(3) 0.0468(10) Uani 1 1 d . . .
H12 H 0.0185 0.5144 0.3217 0.056 Uiso 1 1 calc R . .
C13 C 0.1799(3) 0.51253(13) 0.3086(3) 0.0422(9) Uani 1 1 d . . .
H13 H 0.2040 0.5350 0.3508 0.051 Uiso 1 1 calc R . .
C14 C 0.0567(3) 0.52382(17) 0.2054(3) 0.0586(13) Uani 1 1 d . . .
H14A H 0.0671 0.5591 0.2042 0.070 Uiso 1 1 calc R . .
H14B H -0.0084 0.5152 0.1771 0.070 Uiso 1 1 calc R . .
C15 C 0.3649(3) 0.45266(16) 0.1272(2) 0.0434(9) Uani 1 1 d . . .
H15 H 0.3331 0.4846 0.1357 0.052 Uiso 1 1 calc R . .
C16 C 0.2940(4) 0.4273(2) 0.0665(2) 0.0610(13) Uani 1 1 d . . .
H16A H 0.2741 0.4499 0.0251 0.091 Uiso 1 1 calc R . .
H16B H 0.2336 0.4161 0.0895 0.091 Uiso 1 1 calc R . .
H16C H 0.3288 0.3997 0.0461 0.091 Uiso 1 1 calc R . .
C17 C 0.4659(4) 0.4639(2) 0.0943(3) 0.0709(16) Uani 1 1 d . . .
H17A H 0.5021 0.4338 0.0866 0.106 Uiso 1 1 calc R . .
H17B H 0.5070 0.4845 0.1299 0.106 Uiso 1 1 calc R . .
H17C H 0.4529 0.4806 0.0454 0.106 Uiso 1 1 calc R . .
C18 C 0.3952(3) 0.35626(13) 0.2024(2) 0.0342(7) Uani 1 1 d . . .
H18 H 0.4169 0.3416 0.2531 0.041 Uiso 1 1 calc R . .
C19 C 0.4807(4) 0.34494(18) 0.1517(3) 0.0571(12) Uani 1 1 d . . .
H19A H 0.4932 0.3102 0.1518 0.086 Uiso 1 1 calc R . .
H19B H 0.5423 0.3618 0.1714 0.086 Uiso 1 1 calc R . .
H19C H 0.4611 0.3557 0.0995 0.086 Uiso 1 1 calc R . .
C20 C 0.2987(3) 0.32889(15) 0.1732(2) 0.0439(9) Uani 1 1 d . . .
H20A H 0.2829 0.3356 0.1189 0.066 Uiso 1 1 calc R . .
H20B H 0.2424 0.3394 0.2017 0.066 Uiso 1 1 calc R . .
H20C H 0.3095 0.2942 0.1806 0.066 Uiso 1 1 calc R . .
C21 C 0.4980(3) 0.44101(13) 0.2662(2) 0.0387(8) Uani 1 1 d . . .
H21 H 0.5469 0.4377 0.2265 0.046 Uiso 1 1 calc R . .
C22 C 0.5383(3) 0.41061(15) 0.3343(3) 0.0493(10) Uani 1 1 d . . .
H22A H 0.6044 0.4230 0.3544 0.074 Uiso 1 1 calc R . .
H22B H 0.5453 0.3771 0.3181 0.074 Uiso 1 1 calc R . .
H22C H 0.4912 0.4122 0.3740 0.074 Uiso 1 1 calc R . .
C23 C 0.4958(3) 0.49435(14) 0.2883(3) 0.0522(11) Uani 1 1 d . . .
H23A H 0.4492 0.4990 0.3278 0.078 Uiso 1 1 calc R . .
H23B H 0.4733 0.5136 0.2434 0.078 Uiso 1 1 calc R . .
H23C H 0.5638 0.5046 0.3078 0.078 Uiso 1 1 calc R . .
B200 B 0.2609(2) 0.38719(12) 0.76767(18) 0.0192(6) Uani 1 1 d . . .
C201 C 0.2396(2) 0.44509(10) 0.75813(16) 0.0200(5) Uani 1 1 d . . .
C202 C 0.2190(2) 0.46723(11) 0.68685(17) 0.0233(6) Uani 1 1 d . . .
H202 H 0.2158 0.4478 0.6423 0.028 Uiso 1 1 calc R . .
C203 C 0.2033(2) 0.51646(11) 0.67924(18) 0.0267(6) Uani 1 1 d D A .
C204 C 0.2076(2) 0.54637(12) 0.74236(19) 0.0283(6) Uani 1 1 d . . .
H204 H 0.1954 0.5800 0.7372 0.034 Uiso 1 1 calc R . .
C205 C 0.2304(2) 0.52560(11) 0.81342(18) 0.0266(6) Uani 1 1 d D B .
C206 C 0.2468(2) 0.47641(11) 0.82100(17) 0.0233(6) Uani 1 1 d . . .
H206 H 0.2634 0.4635 0.8704 0.028 Uiso 1 1 calc R . .
C207 C 0.1775(3) 0.53697(12) 0.6011(2) 0.0396(8) Uani 1 1 d D . .
F1 F 0.0879(5) 0.5244(3) 0.5698(5) 0.060(3) Uani 0.50 1 d PDU A 1
F2 F 0.2455(6) 0.5226(3) 0.5521(4) 0.0442(19) Uani 0.50 1 d PDU A 1
F3 F 0.1853(5) 0.58543(17) 0.5999(4) 0.0533(17) Uani 0.50 1 d PDU A 1
F101 F 0.1031(5) 0.5101(2) 0.5620(4) 0.0408(16) Uani 0.50 1 d PDU A 2
F102 F 0.2525(6) 0.5372(3) 0.5571(4) 0.051(2) Uani 0.50 1 d PDU A 2
F103 F 0.1372(5) 0.58137(19) 0.6026(4) 0.064(2) Uani 0.50 1 d PDU A 2
C208 C 0.2317(3) 0.55712(12) 0.8827(2) 0.0378(8) Uani 1 1 d D . .
F4 F 0.2820(4) 0.59761(13) 0.8748(2) 0.0718(14) Uani 0.756(7) 1 d PDU B 1
F5 F 0.1430(3) 0.5664(3) 0.9013(3) 0.103(2) Uani 0.756(7) 1 d PDU B 1
F6 F 0.2829(4) 0.53717(13) 0.94340(18) 0.0682(14) Uani 0.756(7) 1 d PDU B 1
F104 F 0.1975(12) 0.5363(3) 0.9421(4) 0.064(3) Uani 0.244(7) 1 d PDU B 2
F105 F 0.3185(7) 0.5756(5) 0.9043(7) 0.083(4) Uani 0.244(7) 1 d PDU B 2
F106 F 0.1704(10) 0.5953(4) 0.8715(6) 0.064(3) Uani 0.244(7) 1 d PDU B 2
C209 C 0.3830(2) 0.38154(10) 0.76354(16) 0.0198(5) Uani 1 1 d . . .
C210 C 0.4267(2) 0.37818(11) 0.69430(17) 0.0241(6) Uani 1 1 d . . .
H210 H 0.3836 0.3757 0.6485 0.029 Uiso 1 1 calc R . .
C211 C 0.5306(2) 0.37830(12) 0.68981(18) 0.0280(6) Uani 1 1 d D C .
C212 C 0.5964(2) 0.38106(12) 0.75534(19) 0.0289(7) Uani 1 1 d . . .
H212 H 0.6674 0.3805 0.7526 0.035 Uiso 1 1 calc R . .
C213 C 0.5551(2) 0.38473(11) 0.82506(18) 0.0262(6) Uani 1 1 d D D .
C214 C 0.4511(2) 0.38516(11) 0.82895(17) 0.0235(6) Uani 1 1 d . . .
H214 H 0.4252 0.3880 0.8774 0.028 Uiso 1 1 calc R . .
C215 C 0.5725(3) 0.37589(15) 0.6137(2) 0.0458(10) Uani 1 1 d D . .
F7 F 0.5298(4) 0.4101(2) 0.5655(2) 0.0809(18) Uani 0.634(6) 1 d PDU C 1
F8 F 0.5441(5) 0.3363(2) 0.5756(3) 0.0835(19) Uani 0.634(6) 1 d PDU C 1
F9 F 0.6669(3) 0.3823(3) 0.6129(3) 0.089(2) Uani 0.634(6) 1 d PDU C 1
F107 F 0.6478(6) 0.3423(3) 0.6161(4) 0.075(3) Uani 0.366(6) 1 d PDU C 2
F108 F 0.6229(8) 0.4150(3) 0.5987(5) 0.080(3) Uani 0.366(6) 1 d PDU C 2
F109 F 0.5119(5) 0.3645(4) 0.5578(3) 0.073(3) Uani 0.366(6) 1 d PDU C 2
C216 C 0.6244(2) 0.38867(12) 0.8964(2) 0.0342(7) Uani 1 1 d D . .
F10 F 0.6960(4) 0.42118(19) 0.8920(3) 0.0662(17) Uani 0.683(9) 1 d PDU D 1
F11 F 0.6744(4) 0.34858(14) 0.9135(3) 0.0698(17) Uani 0.683(9) 1 d PDU D 1
F12 F 0.5788(3) 0.3994(3) 0.9575(2) 0.0829(19) Uani 0.683(9) 1 d PDU D 1
F110 F 0.5862(7) 0.3689(4) 0.9549(4) 0.057(3) Uani 0.317(9) 1 d PDU D 2
F111 F 0.6391(11) 0.4336(2) 0.9155(5) 0.071(3) Uani 0.317(9) 1 d PDU D 2
F112 F 0.7113(6) 0.3685(5) 0.8910(6) 0.082(3) Uani 0.317(9) 1 d PDU D 2
C217 C 0.2229(2) 0.36570(10) 0.84764(16) 0.0194(5) Uani 1 1 d . . .
C218 C 0.2652(2) 0.32414(11) 0.88233(16) 0.0224(6) Uani 1 1 d . . .
H218 H 0.3220 0.3098 0.8622 0.027 Uiso 1 1 calc R . .
C219 C 0.2265(2) 0.30317(11) 0.94553(17) 0.0242(6) Uani 1 1 d . . .
C220 C 0.1435(2) 0.32291(12) 0.97732(18) 0.0279(6) Uani 1 1 d . . .
H220 H 0.1173 0.3087 1.0205 0.033 Uiso 1 1 calc R . .
C221 C 0.1007(2) 0.36390(12) 0.94379(17) 0.0268(6) Uani 1 1 d D E .
C222 C 0.1387(2) 0.38461(11) 0.88036(17) 0.0228(6) Uani 1 1 d . . .
H222 H 0.1067 0.4125 0.8584 0.027 Uiso 1 1 calc R . .
C223 C 0.2749(3) 0.25855(13) 0.9792(2) 0.0327(7) Uani 1 1 d . . .
F13 F 0.37253(17) 0.26613(9) 1.00343(14) 0.0474(6) Uani 1 1 d . . .
F14 F 0.27519(18) 0.22249(8) 0.92860(13) 0.0446(5) Uani 1 1 d . . .
F15 F 0.2311(2) 0.24188(9) 1.03919(14) 0.0513(6) Uani 1 1 d . . .
C224 C 0.0128(3) 0.38734(13) 0.97720(18) 0.0382(8) Uani 1 1 d D . .
F16 F 0.0018(5) 0.3721(3) 1.0484(3) 0.053(2) Uani 0.50 1 d PDU E 1
F17 F -0.0733(4) 0.3821(3) 0.9358(4) 0.051(2) Uani 0.50 1 d PDU E 1
F18 F 0.0274(6) 0.43544(18) 0.9849(4) 0.0485(19) Uani 0.50 1 d PDU E 1
F116 F -0.0274(5) 0.3591(3) 1.0290(4) 0.061(2) Uani 0.50 1 d PDU E 2
F117 F -0.0645(4) 0.3953(3) 0.9243(4) 0.051(2) Uani 0.50 1 d PDU E 2
F118 F 0.0353(7) 0.4293(2) 1.0093(4) 0.058(2) Uani 0.50 1 d PDU E 2
C225 C 0.1955(2) 0.35582(10) 0.70196(16) 0.0201(5) Uani 1 1 d . . .
C226 C 0.2262(2) 0.31090(11) 0.67681(16) 0.0218(6) Uani 1 1 d . . .
H226 H 0.2904 0.2988 0.6957 0.026 Uiso 1 1 calc R . .
C227 C 0.1659(2) 0.28317(11) 0.62486(17) 0.0261(6) Uani 1 1 d . . .
C228 C 0.0720(3) 0.29933(12) 0.59542(18) 0.0297(7) Uani 1 1 d . . .
H228 H 0.0313 0.2807 0.5595 0.036 Uiso 1 1 calc R . .
C229 C 0.0391(2) 0.34371(12) 0.62007(18) 0.0283(6) Uani 1 1 d D F .
C230 C 0.0989(2) 0.37080(11) 0.67248(17) 0.0242(6) Uani 1 1 d . . .
H230 H 0.0736 0.4006 0.6891 0.029 Uiso 1 1 calc R . .
C231 C 0.2049(3) 0.23526(14) 0.6012(2) 0.0392(8) Uani 1 1 d . . .
F19 F 0.2147(2) 0.20392(8) 0.65917(16) 0.0555(6) Uani 1 1 d . . .
F20 F 0.2969(2) 0.23879(10) 0.57607(17) 0.0627(8) Uani 1 1 d . . .
F21 F 0.1449(2) 0.21401(10) 0.54708(17) 0.0694(8) Uani 1 1 d . . .
C232 C -0.0621(3) 0.36273(14) 0.5909(2) 0.0469(10) Uani 1 1 d D . .
F22 F -0.1210(3) 0.3736(2) 0.6482(3) 0.0610(14) Uani 0.50 1 d PDU F 1
F23 F -0.0507(5) 0.40921(17) 0.5622(3) 0.0458(15) Uani 0.50 1 d PDU F 1
F24 F -0.1142(5) 0.3399(2) 0.5395(4) 0.065(2) Uani 0.50 1 d PDU F 1
F122 F -0.1345(4) 0.3384(3) 0.6230(4) 0.089(2) Uani 0.50 1 d PDU F 2
F123 F -0.0748(5) 0.4077(2) 0.5919(4) 0.075(2) Uani 0.50 1 d PDU F 2
F124 F -0.0822(5) 0.3480(2) 0.5158(3) 0.0544(18) Uani 0.50 1 d PDU F 2
F801 F 0.0691(8) 0.2715(4) 0.1340(5) 0.148(4) Uani 0.50 1 d PDU G 2
F802 F -0.1384(7) 0.3375(4) 0.2963(5) 0.138(3) Uani 0.50 1 d PDU H 3
C801 C 0.0427(6) 0.2744(3) 0.2043(4) 0.090(2) Uani 1 1 d D I 1
H801 H 0.0627 0.2715 0.1541 0.108 Uiso 0.50 1 calc PR I 3
C802 C -0.0356(5) 0.3038(2) 0.2158(4) 0.087(2) Uani 1 1 d D I 1
H802 H -0.0695 0.3218 0.1755 0.104 Uiso 1 1 calc R I 1
C803 C -0.0630(4) 0.3062(2) 0.2878(5) 0.0817(19) Uani 1 1 d D I 1
H803 H -0.1183 0.3262 0.2977 0.098 Uiso 0.50 1 calc PR I 2
C804 C -0.0164(5) 0.2820(2) 0.3449(4) 0.0804(18) Uani 1 1 d D . .
H804 H -0.0379 0.2849 0.3948 0.096 Uiso 1 1 calc R I 1
C805 C 0.0623(6) 0.2529(2) 0.3320(4) 0.087(2) Uani 1 1 d . I .
H805 H 0.0956 0.2352 0.3729 0.105 Uiso 1 1 calc R . .
C806 C 0.0939(5) 0.2490(2) 0.2605(5) 0.093(2) Uani 1 1 d D . .
H806 H 0.1496 0.2292 0.2506 0.111 Uiso 1 1 calc R I 1
F901 F 0.3335(4) 0.18266(18) 0.2895(2) 0.107(2) Uani 0.864(10) 1 d PDU J 2
F902 F 0.6176(14) 0.2834(8) 0.2972(9) 0.088(10) Uani 0.136(10) 1 d PDU J 3
C901 C 0.3969(4) 0.21522(19) 0.3256(3) 0.0664(14) Uani 1 1 d D K 1
H901 H 0.3529 0.1927 0.2993 0.080 Uiso 0.136(10) 1 calc PR J 3
C902 C 0.4797(4) 0.23075(18) 0.2916(3) 0.0641(14) Uani 1 1 d D K 1
H902 H 0.4938 0.2189 0.2431 0.077 Uiso 1 1 calc R K 1
C903 C 0.5418(4) 0.26405(18) 0.3298(3) 0.0554(12) Uani 1 1 d D K 1
H903 H 0.5995 0.2756 0.3073 0.067 Uiso 0.864(10) 1 calc PR J 2
C904 C 0.5211(3) 0.28087(16) 0.4004(2) 0.0480(10) Uani 1 1 d D . .
H904 H 0.5640 0.3041 0.4261 0.058 Uiso 1 1 calc R K 1
C905 C 0.4383(4) 0.26391(17) 0.4334(3) 0.0505(10) Uani 1 1 d . K .
H905 H 0.4246 0.2751 0.4824 0.061 Uiso 1 1 calc R . .
C906 C 0.3751(4) 0.23086(18) 0.3959(3) 0.0588(12) Uani 1 1 d D . .
H906 H 0.3175 0.2191 0.4183 0.071 Uiso 1 1 calc R K 1

loop_
_atom_site_aniso_label
_atom_site_aniso_U_11
_atom_site_aniso_U_22
_atom_site_aniso_U_33
_atom_site_aniso_U_23
_atom_site_aniso_U_13
_atom_site_aniso_U_12
Ir1 0.01929(6) 0.02303(6) 0.02623(7) -0.00030(4) 0.00385(4) -0.00010(4)
P1 0.0220(4) 0.0251(4) 0.0320(4) 0.0046(3) 0.0082(3) 0.0008(3)
C1 0.051(2) 0.056(3) 0.0301(18) -0.0114(17) -0.0079(16) 0.006(2)
C2 0.049(2) 0.065(3) 0.0317(19) 0.0123(18) 0.0023(17) 0.013(2)
C3 0.048(2) 0.0300(18) 0.0343(18) 0.0130(14) 0.0119(15) 0.0040(15)
C4 0.041(2) 0.039(2) 0.047(2) 0.0169(17) 0.0100(17) -0.0070(16)
C5 0.052(3) 0.082(3) 0.042(2) 0.021(2) 0.027(2) 0.013(2)
C6 0.056(2) 0.069(3) 0.0255(17) -0.0106(18) 0.0121(17) 0.018(2)
C7 0.078(3) 0.099(4) 0.034(2) 0.026(2) 0.022(2) 0.022(3)
C8 0.0257(16) 0.0234(16) 0.064(2) 0.0093(16) 0.0061(16) 0.0024(13)
C9 0.0317(18) 0.044(2) 0.053(2) 0.0210(18) 0.0000(16) 0.0063(16)
C10 0.0248(16) 0.0382(19) 0.0397(19) 0.0060(15) -0.0065(14) 0.0003(14)
C11 0.0167(14) 0.039(2) 0.056(2) 0.0060(17) 0.0024(14) 0.0003(13)
C12 0.0266(18) 0.038(2) 0.078(3) 0.004(2) 0.0131(18) 0.0078(15)
C13 0.0316(18) 0.0269(18) 0.069(3) -0.0054(17) 0.0086(17) 0.0052(14)
C14 0.030(2) 0.047(3) 0.097(4) 0.026(2) 0.001(2) 0.0122(18)
C15 0.042(2) 0.048(2) 0.043(2) 0.0197(17) 0.0179(17) 0.0054(17)
C16 0.075(3) 0.079(3) 0.030(2) 0.019(2) 0.011(2) 0.017(3)
C17 0.068(3) 0.078(4) 0.073(3) 0.037(3) 0.046(3) 0.012(3)
C18 0.0357(18) 0.0290(17) 0.0393(18) -0.0024(14) 0.0115(15) 0.0049(14)
C19 0.060(3) 0.052(3) 0.065(3) -0.004(2) 0.033(2) 0.015(2)
C20 0.051(2) 0.035(2) 0.045(2) -0.0122(16) 0.0028(18) -0.0033(17)
C21 0.0203(15) 0.0317(18) 0.064(2) 0.0072(17) 0.0052(15) -0.0023(13)
C22 0.0282(18) 0.040(2) 0.076(3) 0.005(2) -0.0123(19) -0.0024(16)
C23 0.0280(18) 0.031(2) 0.097(4) 0.002(2) -0.001(2) -0.0087(15)
B200 0.0177(14) 0.0204(15) 0.0192(14) -0.0005(11) 0.0001(11) 0.0023(12)
C201 0.0150(12) 0.0217(14) 0.0230(13) -0.0007(11) 0.0003(10) 0.0005(10)
C202 0.0221(14) 0.0252(15) 0.0225(14) -0.0016(11) 0.0010(11) -0.0010(11)
C203 0.0248(14) 0.0260(15) 0.0286(15) 0.0038(12) -0.0009(12) -0.0002(12)
C204 0.0257(15) 0.0218(14) 0.0372(17) -0.0001(13) 0.0015(13) 0.0017(12)
C205 0.0239(14) 0.0248(15) 0.0314(16) -0.0070(12) 0.0040(12) -0.0027(12)
C206 0.0217(14) 0.0253(15) 0.0225(14) -0.0003(11) -0.0007(11) -0.0009(11)
C207 0.050(2) 0.0330(19) 0.0350(18) 0.0092(15) -0.0029(16) -0.0009(16)
F1 0.045(3) 0.076(5) 0.057(4) 0.030(4) -0.014(3) 0.002(3)
F2 0.064(4) 0.039(4) 0.030(3) 0.007(2) 0.007(2) -0.013(3)
F3 0.077(4) 0.031(3) 0.050(3) 0.018(2) -0.006(3) 0.007(3)
F101 0.040(3) 0.045(3) 0.034(3) 0.006(2) -0.015(2) 0.005(2)
F102 0.058(3) 0.055(5) 0.040(3) 0.012(3) 0.003(3) -0.026(3)
F103 0.093(5) 0.042(3) 0.053(3) 0.011(2) -0.012(4) 0.021(3)
C208 0.043(2) 0.0295(18) 0.0409(19) -0.0120(15) 0.0060(16) -0.0034(15)
F4 0.125(4) 0.0324(18) 0.058(2) -0.0159(16) 0.007(2) -0.027(2)
F5 0.054(2) 0.150(5) 0.108(4) -0.088(3) 0.027(2) 0.007(3)
F6 0.118(4) 0.050(2) 0.0325(16) -0.0185(14) -0.0142(19) 0.010(2)
F104 0.103(7) 0.053(5) 0.040(5) -0.014(4) 0.025(5) -0.002(5)
F105 0.076(6) 0.091(7) 0.079(6) -0.038(5) -0.004(5) -0.011(5)
F106 0.088(6) 0.053(5) 0.050(5) -0.016(4) 0.008(4) 0.034(5)
C209 0.0184(13) 0.0185(13) 0.0223(13) -0.0021(10) 0.0001(10) 0.0020(10)
C210 0.0202(14) 0.0277(15) 0.0239(14) -0.0060(12) -0.0008(11) -0.0001(12)
C211 0.0222(14) 0.0306(16) 0.0318(16) -0.0074(13) 0.0059(12) -0.0001(12)
C212 0.0166(13) 0.0303(16) 0.0397(18) -0.0052(13) 0.0013(12) 0.0027(12)
C213 0.0227(14) 0.0218(14) 0.0327(16) -0.0006(12) -0.0052(12) -0.0002(11)
C214 0.0230(14) 0.0213(14) 0.0256(14) -0.0011(11) -0.0010(11) 0.0011(11)
C215 0.0291(18) 0.070(3) 0.040(2) -0.018(2) 0.0106(16) -0.0044(18)
F7 0.096(4) 0.105(4) 0.047(2) 0.021(3) 0.040(2) 0.024(3)
F8 0.124(5) 0.076(3) 0.056(3) -0.033(3) 0.038(3) -0.012(3)
F9 0.030(2) 0.180(6) 0.060(3) -0.013(4) 0.0187(19) -0.011(3)
F107 0.075(5) 0.090(5) 0.068(4) -0.004(4) 0.046(4) 0.038(4)
F108 0.108(6) 0.075(5) 0.063(4) -0.002(4) 0.052(4) -0.020(4)
F109 0.047(4) 0.133(6) 0.041(4) -0.017(4) 0.007(3) -0.009(4)
C216 0.0250(16) 0.0380(19) 0.0381(18) 0.0008(15) -0.0067(14) -0.0018(14)
F10 0.063(3) 0.072(3) 0.057(2) 0.026(2) -0.033(2) -0.045(2)
F11 0.088(3) 0.042(2) 0.070(3) 0.0128(19) -0.047(2) 0.005(2)
F12 0.043(2) 0.159(5) 0.045(2) -0.038(3) -0.0085(18) 0.008(3)
F110 0.058(5) 0.068(5) 0.040(4) 0.028(4) -0.027(3) -0.022(4)
F111 0.097(6) 0.049(4) 0.057(5) -0.004(4) -0.040(4) -0.017(4)
F112 0.048(5) 0.110(7) 0.083(5) -0.011(5) -0.019(4) 0.021(5)
C217 0.0174(13) 0.0204(13) 0.0202(13) -0.0016(10) -0.0005(10) -0.0002(10)
C218 0.0208(13) 0.0241(14) 0.0222(14) -0.0028(11) 0.0009(11) 0.0028(11)
C219 0.0256(14) 0.0226(14) 0.0239(14) 0.0021(11) -0.0005(11) 0.0022(12)
C220 0.0283(15) 0.0312(16) 0.0245(15) 0.0025(12) 0.0051(12) 0.0012(13)
C221 0.0229(14) 0.0312(16) 0.0274(15) 0.0001(12) 0.0074(12) 0.0050(12)
C222 0.0206(13) 0.0242(14) 0.0236(14) 0.0014(11) 0.0011(11) 0.0041(11)
C223 0.0359(18) 0.0297(17) 0.0326(17) 0.0063(13) 0.0030(14) 0.0063(14)
F13 0.0383(12) 0.0423(13) 0.0588(14) 0.0128(11) -0.0127(10) 0.0091(10)
F14 0.0554(14) 0.0282(11) 0.0496(13) -0.0011(9) 0.0012(11) 0.0127(10)
F15 0.0657(16) 0.0426(13) 0.0483(13) 0.0243(11) 0.0202(12) 0.0158(12)
C224 0.0363(19) 0.043(2) 0.0370(19) 0.0074(16) 0.0165(15) 0.0122(16)
F16 0.055(4) 0.069(4) 0.039(3) 0.010(3) 0.025(3) 0.023(3)
F17 0.023(3) 0.059(4) 0.072(4) 0.001(3) 0.010(3) 0.005(2)
F18 0.056(4) 0.040(3) 0.053(4) -0.003(2) 0.027(3) 0.015(2)
F116 0.061(4) 0.065(4) 0.063(4) 0.021(3) 0.043(3) 0.019(3)
F117 0.027(3) 0.070(5) 0.060(3) 0.018(3) 0.016(2) 0.012(3)
F118 0.056(3) 0.062(4) 0.057(5) -0.019(3) 0.013(3) 0.016(3)
C225 0.0203(13) 0.0215(14) 0.0186(13) 0.0005(10) 0.0026(10) -0.0022(11)
C226 0.0220(13) 0.0216(14) 0.0222(13) -0.0002(11) 0.0042(11) -0.0013(11)
C227 0.0309(16) 0.0251(15) 0.0234(14) -0.0035(12) 0.0081(12) -0.0056(12)
C228 0.0324(16) 0.0333(17) 0.0227(14) -0.0027(12) -0.0018(12) -0.0109(14)
C229 0.0236(15) 0.0312(17) 0.0291(15) 0.0024(13) -0.0040(12) -0.0042(13)
C230 0.0204(14) 0.0252(15) 0.0268(15) 0.0002(12) -0.0003(11) -0.0002(12)
C231 0.042(2) 0.0340(19) 0.043(2) -0.0140(16) 0.0097(16) -0.0063(16)
F19 0.0663(16) 0.0275(12) 0.0746(17) 0.0016(11) 0.0163(13) 0.0044(11)
F20 0.0574(15) 0.0481(15) 0.089(2) -0.0245(14) 0.0425(15) -0.0044(12)
F21 0.0763(19) 0.0563(17) 0.0730(18) -0.0427(14) -0.0080(15) -0.0003(14)
C232 0.0305(19) 0.057(3) 0.050(2) -0.0009(19) -0.0149(17) -0.0016(18)
F22 0.025(2) 0.088(4) 0.069(3) 0.011(3) 0.000(2) 0.022(3)
F23 0.043(3) 0.040(3) 0.052(3) 0.006(2) -0.010(2) 0.013(2)
F24 0.046(3) 0.050(3) 0.091(4) -0.014(3) -0.038(3) -0.007(3)
F122 0.032(3) 0.128(5) 0.104(4) 0.028(4) 0.001(3) 0.001(3)
F123 0.051(4) 0.069(4) 0.099(5) -0.043(4) -0.029(4) 0.026(3)
F124 0.048(3) 0.057(3) 0.052(3) 0.004(3) -0.029(3) -0.001(3)
F801 0.163(6) 0.160(7) 0.126(6) -0.010(5) 0.041(5) -0.031(5)
F802 0.132(6) 0.120(6) 0.162(6) -0.007(5) 0.018(5) 0.024(5)
C801 0.102(5) 0.100(5) 0.072(4) -0.020(4) 0.037(4) -0.050(4)
C802 0.072(4) 0.087(5) 0.096(5) 0.024(4) -0.022(4) -0.027(4)
C803 0.046(3) 0.065(4) 0.134(6) -0.009(4) 0.009(3) -0.004(3)
C804 0.077(4) 0.085(4) 0.083(4) -0.006(3) 0.027(3) -0.037(4)
C805 0.090(5) 0.061(4) 0.108(5) 0.033(4) -0.010(4) -0.031(3)
C806 0.068(4) 0.046(3) 0.166(8) -0.007(4) 0.025(5) -0.008(3)
F901 0.128(4) 0.110(4) 0.085(3) -0.038(2) 0.011(2) -0.043(3)
F902 0.091(12) 0.091(12) 0.085(12) 0.004(7) 0.018(7) 0.005(7)
C901 0.084(4) 0.058(3) 0.057(3) -0.013(2) 0.005(3) -0.010(3)
C902 0.090(4) 0.062(3) 0.043(2) -0.006(2) 0.022(2) 0.012(3)
C903 0.059(3) 0.055(3) 0.055(3) 0.014(2) 0.021(2) 0.015(2)
C904 0.047(2) 0.044(2) 0.053(2) 0.0055(19) 0.0049(19) 0.0099(18)
C905 0.057(3) 0.049(2) 0.047(2) -0.0051(19) 0.014(2) 0.007(2)
C906 0.058(3) 0.059(3) 0.061(3) -0.007(2) 0.019(2) -0.007(2)

loop_
_atom_type_symbol
_atom_type_description
_atom_type_scat_dispersion_real
_atom_type_scat_dispersion_imag
_atom_type_scat_source
C C 0.0033 0.0016 'International Tables Vol C Tables 4.2.6.8 and 6.1.1.4'
H H 0.0000 0.0000 'International Tables Vol C Tables 4.2.6.8 and 6.1.1.4'
B B 0.0013 0.0007 'International Tables Vol C Tables 4.2.6.8 and 6.1.1.4'
F F 0.0171 0.0103 'International Tables Vol C Tables 4.2.6.8 and 6.1.1.4'
P P 0.1023 0.0942 'International Tables Vol C Tables 4.2.6.8 and 6.1.1.4'
Ir Ir -1.4442 7.9887 'International Tables Vol C Tables 4.2.6.8 and 6.1.1.4'

loop_
_geom_angle_atom_site_label_1
_geom_angle_atom_site_label_2
_geom_angle_atom_site_label_3
_geom_angle
C6 Ir1 C1 38.03(16)
C6 Ir1 C11 89.17(16)
C1 Ir1 C11 127.11(16)
C6 Ir1 C10 126.48(15)
C1 Ir1 C10 164.35(15)
C11 Ir1 C10 37.32(14)
C6 Ir1 C13 79.48(17)
C1 Ir1 C13 95.46(16)
C11 Ir1 C13 63.49(14)
C10 Ir1 C13 75.94(15)
C6 Ir1 C4 63.32(17)
C1 Ir1 C4 75.85(17)
C11 Ir1 C4 82.61(15)
C10 Ir1 C4 99.41(14)
C13 Ir1 C4 129.82(15)
C6 Ir1 C8 114.03(17)
C1 Ir1 C8 116.61(16)
C11 Ir1 C8 75.18(13)
C10 Ir1 C8 63.43(14)
C13 Ir1 C8 35.95(14)
C4 Ir1 C8 157.73(14)
C6 Ir1 C3 74.52(16)
C1 Ir1 C3 62.60(15)
C11 Ir1 C3 117.11(14)
C10 Ir1 C3 121.56(14)
C13 Ir1 C3 153.94(15)
C4 Ir1 C3 35.56(14)
C8 Ir1 C3 165.97(13)
C6 Ir1 P1 141.29(12)
C1 Ir1 P1 103.38(12)
C11 Ir1 P1 129.51(11)
C10 Ir1 P1 92.20(10)
C13 Ir1 P1 116.11(10)
C4 Ir1 P1 113.96(11)
C8 Ir1 P1 82.31(10)
C3 Ir1 P1 84.34(9)
C21 P1 C18 102.42(17)
C21 P1 C15 102.22(18)
C18 P1 C15 106.26(19)
C21 P1 Ir1 113.64(14)
C18 P1 Ir1 114.27(11)
C15 P1 Ir1 116.41(13)
C6 C1 C2 104.1(4)
C6 C1 Ir1 70.2(2)
C2 C1 Ir1 100.8(2)
C3 C2 C1 99.0(3)
C3 C2 C7 100.0(4)
C1 C2 C7 103.4(4)
C4 C3 C2 107.3(3)
C4 C3 Ir1 71.2(2)
C2 C3 Ir1 97.6(2)
C3 C4 C5 105.7(4)
C3 C4 Ir1 73.2(2)
C5 C4 Ir1 97.1(3)
C6 C5 C4 98.9(3)
C6 C5 C7 101.8(4)
C4 C5 C7 100.9(4)
C1 C6 C5 107.3(4)
C1 C6 Ir1 71.8(2)
C5 C6 Ir1 100.5(3)
C5 C7 C2 93.6(3)
C13 C8 C9 106.7(3)
C13 C8 Ir1 71.3(2)
C9 C8 Ir1 97.6(2)
C8 C9 C10 100.2(3)
C8 C9 C14 100.0(4)
C10 C9 C14 101.4(3)
C11 C10 C9 104.8(3)
C11 C10 Ir1 70.1(2)
C9 C10 Ir1 98.7(2)
C10 C11 C12 107.0(3)
C10 C11 Ir1 72.61(19)
C12 C11 Ir1 99.5(2)
C14 C12 C11 101.5(4)
C14 C12 C13 101.3(3)
C11 C12 C13 99.2(3)
C8 C13 C12 106.1(4)
C8 C13 Ir1 72.7(2)
C12 C13 Ir1 97.6(2)
C12 C14 C9 94.3(3)
C16 C15 C17 109.6(4)
C16 C15 P1 112.9(3)
C17 C15 P1 116.4(3)
C19 C18 C20 109.9(3)
C19 C18 P1 116.3(3)
C20 C18 P1 113.5(3)
C22 C21 C23 110.4(4)
C22 C21 P1 113.8(3)
C23 C21 P1 111.0(3)
C225 B200 C209 112.7(2)
C225 B200 C201 111.9(2)
C209 B200 C201 104.6(2)
C225 B200 C217 103.2(2)
C209 B200 C217 112.4(2)
C201 B200 C217 112.3(2)
C202 C201 C206 115.4(3)
C202 C201 B200 122.7(3)
C206 C201 B200 121.8(3)
C203 C202 C201 122.3(3)
C204 C203 C202 121.2(3)
C204 C203 C207 119.9(3)
C202 C203 C207 118.9(3)
C203 C204 C205 117.7(3)
C204 C205 C206 121.1(3)
C204 C205 C208 118.5(3)
C206 C205 C208 120.3(3)
C205 C206 C201 122.3(3)
F1 C207 F102 117.4(7)
F1 C207 F103 84.5(5)
F102 C207 F103 109.4(5)
F1 C207 F3 109.1(5)
F102 C207 F3 85.6(5)
F103 C207 F3 28.2(4)
F1 C207 F2 106.5(5)
F102 C207 F2 18.0(5)
F103 C207 F2 124.6(5)
F3 C207 F2 103.0(4)
F1 C207 F101 20.0(5)
F102 C207 F101 104.8(5)
F103 C207 F101 103.7(4)
F3 C207 F101 125.9(5)
F2 C207 F101 90.7(6)
F1 C207 C203 114.2(5)
F102 C207 C203 114.6(5)
F103 C207 C203 112.9(4)
F3 C207 C203 112.4(4)
F2 C207 C203 111.0(4)
F101 C207 C203 110.5(4)
F5 C208 F105 131.8(6)
F5 C208 F104 59.5(6)
F105 C208 F104 107.7(6)
F5 C208 F4 110.0(4)
F105 C208 F4 40.9(7)
F104 C208 F4 132.3(6)
F5 C208 F6 107.2(4)
F105 C208 F6 63.1(7)
F104 C208 F6 50.7(6)
F4 C208 F6 102.1(3)
F5 C208 F106 46.8(5)
F105 C208 F106 104.2(6)
F104 C208 F106 102.6(6)
F4 C208 F106 67.5(6)
F6 C208 F106 134.9(5)
F5 C208 C205 112.4(3)
F105 C208 C205 114.7(5)
F104 C208 C205 114.3(5)
F4 C208 C205 112.4(3)
F6 C208 C205 112.2(3)
F106 C208 C205 112.2(5)
C210 C209 C214 115.7(3)
C210 C209 B200 122.2(2)
C214 C209 B200 121.8(2)
C211 C210 C209 122.6(3)
C212 C211 C210 120.7(3)
C212 C211 C215 119.4(3)
C210 C211 C215 120.0(3)
C211 C212 C213 118.0(3)
C214 C213 C212 120.9(3)
C214 C213 C216 120.0(3)
C212 C213 C216 119.1(3)
C213 C214 C209 122.1(3)
F109 C215 F9 126.3(5)
F109 C215 F108 110.6(6)
F9 C215 F108 50.2(5)
F109 C215 F8 42.3(5)
F9 C215 F8 110.4(4)
F108 C215 F8 135.3(5)
F109 C215 F7 58.8(5)
F9 C215 F7 104.7(4)
F108 C215 F7 59.5(5)
F8 C215 F7 100.2(4)
F109 C215 F107 105.7(5)
F9 C215 F107 51.1(4)
F108 C215 F107 100.6(5)
F8 C215 F107 68.0(5)
F7 C215 F107 139.3(5)
F109 C215 C211 116.8(4)
F9 C215 C211 116.7(4)
F108 C215 C211 112.3(4)
F8 C215 C211 112.3(4)
F7 C215 C211 111.1(3)
F107 C215 C211 109.4(4)
F112 C216 F111 108.6(6)
F112 C216 F110 106.6(6)
F111 C216 F110 105.0(6)
F112 C216 F12 129.6(6)
F111 C216 F12 68.9(5)
F110 C216 F12 38.1(4)
F112 C216 F11 38.4(6)
F111 C216 F11 133.6(5)
F110 C216 F11 71.8(5)
F12 C216 F11 105.4(4)
F112 C216 F10 68.9(6)
F111 C216 F10 42.8(5)
F110 C216 F10 131.8(5)
F12 C216 F10 106.2(4)
F11 C216 F10 103.9(4)
F112 C216 C213 113.2(5)
F111 C216 C213 110.8(4)
F110 C216 C213 112.2(4)
F12 C216 C213 114.2(3)
F11 C216 C213 113.0(3)
F10 C216 C213 113.2(3)
C218 C217 C222 115.6(3)
C218 C217 B200 122.0(2)
C222 C217 B200 121.9(2)
C219 C218 C217 122.1(3)
C220 C219 C218 121.1(3)
C220 C219 C223 119.7(3)
C218 C219 C223 119.2(3)
C221 C220 C219 117.6(3)
C220 C221 C222 121.3(3)
C220 C221 C224 119.7(3)
C222 C221 C224 119.0(3)
C221 C222 C217 122.2(3)
F15 C223 F14 107.1(3)
F15 C223 F13 106.2(3)
F14 C223 F13 105.6(3)
F15 C223 C219 113.6(3)
F14 C223 C219 112.4(3)
F13 C223 C219 111.5(3)
F17 C224 F118 119.4(7)
F17 C224 F16 108.9(5)
F118 C224 F16 85.3(5)
F17 C224 F117 19.0(6)
F118 C224 F117 106.5(5)
F16 C224 F117 124.1(6)
F17 C224 F116 86.3(6)
F118 C224 F116 108.2(5)
F16 C224 F116 26.2(5)
F117 C224 F116 104.0(5)
F17 C224 F18 106.0(5)
F118 C224 F18 20.0(5)
F16 C224 F18 104.1(5)
F117 C224 F18 90.2(6)
F116 C224 F18 124.6(5)
F17 C224 C221 113.9(5)
F118 C224 C221 113.3(5)
F16 C224 C221 112.4(4)
F117 C224 C221 111.9(4)
F116 C224 C221 112.3(4)
F18 C224 C221 110.9(4)
C226 C225 C230 115.5(3)
C226 C225 B200 123.2(3)
C230 C225 B200 121.1(3)
C227 C226 C225 122.3(3)
C228 C227 C226 121.0(3)
C228 C227 C231 120.4(3)
C226 C227 C231 118.6(3)
C227 C228 C229 117.9(3)
C230 C229 C228 120.8(3)
C230 C229 C232 119.0(3)
C228 C229 C232 120.3(3)
C229 C230 C225 122.5(3)
F21 C231 F19 105.7(3)
F21 C231 F20 107.7(3)
F19 C231 F20 105.6(3)
F21 C231 C227 113.2(3)
F19 C231 C227 112.1(3)
F20 C231 C227 112.0(3)
F123 C232 F24 116.2(6)
F123 C232 F122 113.1(5)
F24 C232 F122 71.3(5)
F123 C232 F22 71.6(5)
F24 C232 F22 109.2(5)
F122 C232 F22 47.3(4)
F123 C232 F124 106.9(5)
F24 C232 F124 28.4(4)
F122 C232 F124 99.6(4)
F22 C232 F124 134.1(4)
F123 C232 F23 27.1(4)
F24 C232 F23 105.9(4)
F122 C232 F23 136.2(5)
F22 C232 F23 98.6(4)
F124 C232 F23 86.9(4)
F123 C232 C229 117.6(4)
F24 C232 C229 119.4(4)
F122 C232 C229 109.5(4)
F22 C232 C229 112.4(3)
F124 C232 C229 108.4(4)
F23 C232 C229 109.1(4)
C806 C801 C802 123.5(6)
C803 C802 C801 116.3(6)
C804 C803 C802 123.0(6)
C803 C804 C805 119.6(6)
C804 C805 C806 120.3(6)
C801 C806 C805 117.2(6)
C902 C901 C906 122.6(5)
C901 C902 C903 118.0(4)
C902 C903 C904 120.7(4)
C905 C904 C903 119.7(5)
C904 C905 C906 120.3(4)
C901 C906 C905 118.6(5)

loop_
_geom_bond_atom_site_label_1
_geom_bond_atom_site_label_2
_geom_bond_distance
Ir1 C6 2.169(4)
Ir1 C1 2.190(4)
Ir1 C11 2.192(3)
Ir1 C10 2.225(3)
Ir1 C13 2.237(4)
Ir1 C4 2.250(4)
Ir1 C8 2.254(3)
Ir1 C3 2.275(3)
Ir1 P1 2.4768(8)
P1 C21 1.855(4)
P1 C18 1.863(4)
P1 C15 1.886(4)
C1 C6 1.420(6)
C1 C2 1.531(6)
C2 C3 1.521(6)
C2 C7 1.546(6)
C3 C4 1.382(5)
C4 C5 1.527(6)
C5 C6 1.527(7)
C5 C7 1.539(7)
C8 C13 1.386(6)
C8 C9 1.533(6)
C9 C10 1.536(5)
C9 C14 1.552(6)
C10 C11 1.414(5)
C11 C12 1.529(6)
C12 C14 1.520(7)
C12 C13 1.531(5)
C15 C16 1.534(7)
C15 C17 1.539(6)
C18 C19 1.539(5)
C18 C20 1.539(5)
C21 C22 1.525(6)
C21 C23 1.532(5)
B200 C225 1.637(4)
B200 C209 1.639(4)
B200 C201 1.639(4)
B200 C217 1.649(4)
C201 C202 1.403(4)
C201 C206 1.405(4)
C202 C203 1.388(4)
C203 C204 1.385(5)
C203 C207 1.502(5)
C204 C205 1.387(5)
C205 C206 1.388(4)
C205 C208 1.501(4)
C207 F1 1.316(6)
C207 F102 1.316(6)
C207 F103 1.346(6)
C207 F3 1.350(5)
C207 F2 1.363(6)
C207 F101 1.374(5)
C208 F5 1.276(5)
C208 F105 1.290(7)
C208 F104 1.311(6)
C208 F4 1.322(4)
C208 F6 1.337(5)
C208 F106 1.342(6)
C209 C210 1.399(4)
C209 C214 1.406(4)
C210 C211 1.390(4)
C211 C212 1.388(5)
C211 C215 1.496(5)
C212 C213 1.391(5)
C213 C214 1.391(4)
C213 C216 1.497(4)
C215 F109 1.258(6)
C215 F9 1.269(5)
C215 F108 1.314(6)
C215 F8 1.326(5)
C215 F7 1.365(5)
C215 F107 1.367(6)
C216 F112 1.294(6)
C216 F111 1.302(6)
C216 F110 1.307(6)
C216 F12 1.314(5)
C216 F11 1.318(4)
C216 F10 1.319(4)
C217 C218 1.401(4)
C217 C222 1.405(4)
C218 C219 1.394(4)
C219 C220 1.392(4)
C219 C223 1.495(4)
C220 C221 1.382(4)
C221 C222 1.390(4)
C221 C224 1.502(4)
C223 F15 1.333(4)
C223 F14 1.341(4)
C223 F13 1.347(4)
C224 F17 1.311(6)
C224 F118 1.319(6)
C224 F16 1.343(5)
C224 F117 1.344(6)
C224 F116 1.349(5)
C224 F18 1.355(6)
C225 C226 1.397(4)
C225 C230 1.405(4)
C226 C227 1.395(4)
C227 C228 1.384(5)
C227 C231 1.500(5)
C228 C229 1.390(5)
C229 C230 1.387(4)
C229 C232 1.494(5)
C231 F21 1.327(4)
C231 F19 1.339(5)
C231 F20 1.340(4)
C232 F123 1.261(6)
C232 F24 1.262(5)
C232 F122 1.341(6)
C232 F22 1.364(5)
C232 F124 1.388(5)
C232 F23 1.399(6)
C801 C806 1.350(10)
C801 C802 1.352(10)
C802 C803 1.351(9)
C803 C804 1.318(9)
C804 C805 1.356(9)
C805 C806 1.368(10)
C901 C902 1.366(7)
C901 C906 1.366(7)
C902 C903 1.376(7)
C903 C904 1.378(6)
C904 C905 1.371(6)
C905 C906 1.374(6)
